data_2208857
loop_
_publ_author_name
'Bing-Yi Qin'
'Gui-Long Zhao'

_publ_section_title
;
 2,3-Dihydro-1,5-benzothiazepin-4(5<i>H</i>)-one
;
_journal_coeditor_code CV2035
_journal_issue 5
_journal_name_full 'Acta Crystallographica Section E'
_journal_page_first o1831
_journal_page_last o1832
_journal_paper_doi 10.1107/S1600536806012682
_journal_volume 62
_journal_year 2006
_chemical_formula_iupac 'C9 H9 N O S'
_chemical_formula_moiety 'C9 H9 N O S'
_chemical_formula_sum 'C9 H9 N O S'
_chemical_formula_weight 179.23
_chemical_name_systematic
;
2,3-dihydro-1,5-benzothiazepin-4(5H)-one
;
_space_group_IT_number 14
_symmetry_cell_setting monoclinic
_symmetry_space_group_name_Hall '-P 2ybc'
_symmetry_space_group_name_H-M 'P 1 21/c 1'
_atom_sites_solution_hydrogens geom
_atom_sites_solution_primary direct
_atom_sites_solution_secondary difmap
_audit_creation_method SHELXL97
_cell_angle_alpha 90.00
_cell_angle_beta 92.509(2)
_cell_angle_gamma 90.00
_cell_formula_units_Z 8
_cell_length_a 24.292(4)
_cell_length_b 7.7382(12)
_cell_length_c 9.1824(15)
_cell_measurement_reflns_used 1528
_cell_measurement_temperature 298(2)
_cell_measurement_theta_max 22.43
_cell_measurement_theta_min 2.42
_cell_volume 1724.4(5)
_computing_cell_refinement 'SAINT (Bruker, 1999)'
_computing_data_collection 'SMART (Bruker, 1998)'
_computing_data_reduction SAINT
_computing_molecular_graphics 'SHELXTL (Bruker, 1999)'
_computing_publication_material SHELXTL
_computing_structure_refinement 'SHELXL97 (Sheldrick, 1997)'
_computing_structure_solution 'SHELXS97 (Sheldrick, 1997)'
_diffrn_ambient_temperature 293(2)
_diffrn_measured_fraction_theta_full 0.998
_diffrn_measured_fraction_theta_max 0.998
_diffrn_measurement_device_type 'Bruker SMART CCD area-detector'
_diffrn_measurement_method '\f and \w'
_diffrn_radiation_monochromator graphite
_diffrn_radiation_source 'fine-focus sealed tube'
_diffrn_radiation_type MoK\a
_diffrn_radiation_wavelength 0.71073
_diffrn_reflns_av_R_equivalents 0.0318
_diffrn_reflns_av_sigmaI/netI 0.0310
_diffrn_reflns_limit_h_max 28
_diffrn_reflns_limit_h_min -23
_diffrn_reflns_limit_k_max 9
_diffrn_reflns_limit_k_min -9
_diffrn_reflns_limit_l_max 10
_diffrn_reflns_limit_l_min -10
_diffrn_reflns_number 8354
_diffrn_reflns_theta_full 25.01
_diffrn_reflns_theta_max 25.01
_diffrn_reflns_theta_min 0.84
_diffrn_standards_number 0
_exptl_absorpt_coefficient_mu 0.322
_exptl_absorpt_correction_T_max 0.9385
_exptl_absorpt_correction_T_min 0.8688
_exptl_absorpt_correction_type multi-scan
_exptl_absorpt_process_details '(SADABS; Sheldrick, 1996)'
_exptl_crystal_colour colourless
_exptl_crystal_density_diffrn 1.381
_exptl_crystal_density_method 'not measured'
_exptl_crystal_description block
_exptl_crystal_F_000 752
_exptl_crystal_size_max 0.45
_exptl_crystal_size_mid 0.31
_exptl_crystal_size_min 0.20
_refine_diff_density_max 0.382
_refine_diff_density_min -0.289
_refine_ls_extinction_method none
_refine_ls_goodness_of_fit_ref 1.078
_refine_ls_hydrogen_treatment constr
_refine_ls_matrix_type full
_refine_ls_number_parameters 217
_refine_ls_number_reflns 3039
_refine_ls_number_restraints 0
_refine_ls_restrained_S_all 1.078
_refine_ls_R_factor_all 0.0501
_refine_ls_R_factor_gt 0.0431
_refine_ls_shift/su_max 0.001
_refine_ls_shift/su_mean 0.000
_refine_ls_structure_factor_coef Fsqd
_refine_ls_weighting_details 'calc w = 1/[\s^2^(Fo^2^)+(0.0468P)^2^+0.6434P] where P=(Fo^2^+2Fc^2^)/3'
_refine_ls_weighting_scheme calc
_refine_ls_wR_factor_gt 0.1040
_refine_ls_wR_factor_ref 0.1080
_reflns_number_gt 2647
_reflns_number_total 3039
_reflns_threshold_expression I>2\s(I)
_cod_data_source_file cv2035.cif
_cod_data_source_block I
_cod_depositor_comments
;
The following automatic conversions were performed:
'_symmetry_cell_setting' value 'Monoclinic' changed to 'monoclinic'
according to '/home/saulius/struct/CIF-dictionaries/cif_core.dic'
dictionary named 'cif_core.dic' version 2.4.1 from 2010-06-29.

Automatic conversion script
Id: cif_fix_enum 1527 2010-12-29 10:47:43Z saulius 

The following automatic conversions were performed:

'_symmetry_cell_setting' value 'Monoclinic' changed to 'monoclinic'
according to /home/saulius/struct/CIF-dictionaries/cif_core.dic
dictionary named 'cif_core.dic' version 2.4.1 from 2010-06-29.

Automatic conversion script
Id: cif_fix_values 1715 2011-07-08 13:25:40Z adriana 
;
_cod_original_sg_symbol_H-M 'P 21/c'
_cod_database_code 2208857
_cod_database_fobs_code 2208857

loop_
_symmetry_equiv_pos_as_xyz
'x, y, z'
'-x, y+1/2, -z+1/2'
'-x, -y, -z'
'x, -y-1/2, z-1/2'

loop_
_atom_site_type_symbol
_atom_site_label
_atom_site_fract_x
_atom_site_fract_y
_atom_site_fract_z
_atom_site_U_iso_or_equiv
_atom_site_adp_type
_atom_site_calc_flag
_atom_site_refinement_flags
_atom_site_occupancy
S S1 0.32784(2) 0.69128(8) 0.71573(7) 0.05053(19) Uani d . 1
S S2 0.16148(2) 0.28757(8) 0.26108(7) 0.0527(2) Uani d . 1
O O1 -0.00341(6) 0.3154(2) 0.2558(2) 0.0537(4) Uani d . 1
O O2 0.49223(7) 0.7484(2) 0.7629(2) 0.0585(5) Uani d . 1
N N1 0.05818(6) 0.5002(2) 0.17047(19) 0.0395(4) Uani d . 1
H H1A 0.0401 0.5836 0.2076 0.047 Uiso calc R 1
N N2 0.44216(6) 0.5387(2) 0.65657(18) 0.0366(4) Uani d . 1
H H2A 0.4646 0.4655 0.6974 0.044 Uiso calc R 1
C C1 0.20229(9) 0.5019(3) 0.0571(3) 0.0553(6) Uani d . 1
H H1B 0.2346 0.4385 0.0712 0.066 Uiso calc R 1
C C2 0.20177(12) 0.6437(4) -0.0322(3) 0.0672(8) Uani d . 1
H H2B 0.2336 0.6761 -0.0777 0.081 Uiso calc R 1
C C3 0.15422(13) 0.7379(4) -0.0544(3) 0.0654(8) Uani d . 1
H H3A 0.1541 0.8352 -0.1138 0.079 Uiso calc R 1
C C4 0.10668(10) 0.6883(3) 0.0113(2) 0.0476(6) Uani d . 1
H H4A 0.0745 0.7518 -0.0046 0.057 Uiso calc R 1
C C5 0.10685(8) 0.5443(3) 0.1006(2) 0.0339(4) Uani d . 1
C C6 0.15564(8) 0.4514(3) 0.1267(2) 0.0374(5) Uani d . 1
C C7 0.11453(10) 0.1228(3) 0.1927(3) 0.0525(6) Uani d . 1
H H7A 0.1342 0.0447 0.1308 0.063 Uiso calc R 1
H H7B 0.1018 0.0564 0.2742 0.063 Uiso calc R 1
C C8 0.06514(9) 0.1947(3) 0.1069(2) 0.0437(5) Uani d . 1
H H8A 0.0769 0.2362 0.0135 0.052 Uiso calc R 1
H H8B 0.0387 0.1026 0.0882 0.052 Uiso calc R 1
C C9 0.03737(8) 0.3402(3) 0.1846(2) 0.0383(5) Uani d . 1
C C10 0.30102(9) 0.4514(3) 0.5058(3) 0.0510(6) Uani d . 1
H H10A 0.2653 0.4937 0.5104 0.061 Uiso calc R 1
C C11 0.31079(11) 0.3098(3) 0.4199(3) 0.0579(7) Uani d . 1
H H11A 0.2818 0.2562 0.3683 0.069 Uiso calc R 1
C C12 0.36341(11) 0.2479(3) 0.4107(2) 0.0535(6) Uani d . 1
H H12A 0.3700 0.1521 0.3528 0.064 Uiso calc R 1
C C13 0.40627(9) 0.3268(3) 0.4866(2) 0.0425(5) Uani d . 1
H H13A 0.4419 0.2842 0.4797 0.051 Uiso calc R 1
C C14 0.39711(7) 0.4695(2) 0.5738(2) 0.0314(4) Uani d . 1
C C15 0.34367(8) 0.5326(3) 0.5859(2) 0.0354(5) Uani d . 1
C C16 0.36591(10) 0.8793(3) 0.6610(3) 0.0535(6) Uani d . 1
H H16A 0.3432 0.9452 0.5915 0.064 Uiso calc R 1
H H16B 0.3733 0.9519 0.7457 0.064 Uiso calc R 1
C C17 0.41979(9) 0.8368(3) 0.5933(2) 0.0442(5) Uani d . 1
H H17A 0.4121 0.7924 0.4957 0.053 Uiso calc R 1
H H17B 0.4410 0.9422 0.5847 0.053 Uiso calc R 1
C C18 0.45385(8) 0.7069(3) 0.6785(2) 0.0387(5) Uani d . 1

loop_
_atom_site_aniso_label
_atom_site_aniso_U_11
_atom_site_aniso_U_22
_atom_site_aniso_U_33
_atom_site_aniso_U_12
_atom_site_aniso_U_13
_atom_site_aniso_U_23
S1 0.0492(4) 0.0512(4) 0.0524(4) 0.0130(3) 0.0164(3) 0.0024(3)
S2 0.0490(4) 0.0470(4) 0.0610(4) 0.0061(3) -0.0095(3) 0.0074(3)
O1 0.0418(8) 0.0449(10) 0.0759(11) -0.0078(7) 0.0189(8) 0.0005(8)
O2 0.0503(9) 0.0504(10) 0.0728(11) -0.0144(8) -0.0199(8) -0.0054(9)
N1 0.0331(9) 0.0292(9) 0.0569(11) 0.0009(7) 0.0095(8) -0.0013(8)
N2 0.0318(9) 0.0297(10) 0.0475(10) 0.0021(7) -0.0094(7) -0.0007(8)
C1 0.0429(13) 0.0550(16) 0.0693(16) -0.0088(11) 0.0177(11) -0.0166(13)
C2 0.0690(18) 0.0694(19) 0.0658(17) -0.0322(15) 0.0333(14) -0.0148(15)
C3 0.100(2) 0.0517(16) 0.0453(14) -0.0356(16) 0.0086(14) 0.0059(12)
C4 0.0599(14) 0.0354(12) 0.0466(13) -0.0079(11) -0.0062(11) 0.0035(10)
C5 0.0378(10) 0.0298(11) 0.0344(10) -0.0057(9) 0.0030(8) -0.0034(8)
C6 0.0381(11) 0.0337(11) 0.0405(11) -0.0031(9) 0.0048(9) -0.0073(9)
C7 0.0596(15) 0.0321(12) 0.0666(15) 0.0048(11) 0.0119(12) 0.0012(11)
C8 0.0502(13) 0.0351(12) 0.0459(12) -0.0095(10) 0.0042(10) -0.0049(10)
C9 0.0339(11) 0.0379(12) 0.0429(11) -0.0033(9) -0.0007(9) 0.0018(9)
C10 0.0358(11) 0.0574(16) 0.0588(14) -0.0077(11) -0.0092(10) 0.0182(13)
C11 0.0663(17) 0.0527(16) 0.0526(14) -0.0274(13) -0.0212(12) 0.0081(12)
C12 0.0838(19) 0.0368(13) 0.0393(12) -0.0136(13) -0.0038(12) -0.0037(10)
C13 0.0508(13) 0.0343(12) 0.0426(12) 0.0017(10) 0.0047(10) -0.0017(10)
C14 0.0341(10) 0.0288(10) 0.0309(10) -0.0019(8) -0.0013(8) 0.0041(8)
C15 0.0343(11) 0.0356(11) 0.0361(10) 0.0004(9) 0.0004(8) 0.0088(9)
C16 0.0687(16) 0.0345(13) 0.0574(14) 0.0142(11) 0.0048(12) -0.0014(11)
C17 0.0537(13) 0.0306(11) 0.0481(12) -0.0051(10) 0.0007(10) 0.0042(10)
C18 0.0363(11) 0.0362(12) 0.0437(12) -0.0059(9) 0.0019(9) -0.0028(9)

loop_
_atom_type_symbol
_atom_type_description
_atom_type_scat_dispersion_real
_atom_type_scat_dispersion_imag
_atom_type_scat_source
C C 0.0033 0.0016 'International Tables Vol C Tables 4.2.6.8 and 6.1.1.4'
H H 0.0000 0.0000 'International Tables Vol C Tables 4.2.6.8 and 6.1.1.4'
N N 0.0061 0.0033 'International Tables Vol C Tables 4.2.6.8 and 6.1.1.4'
O O 0.0106 0.0060 'International Tables Vol C Tables 4.2.6.8 and 6.1.1.4'
S S 0.1246 0.1234 'International Tables Vol C Tables 4.2.6.8 and 6.1.1.4'

loop_
_geom_angle_atom_site_label_1
_geom_angle_atom_site_label_2
_geom_angle_atom_site_label_3
_geom_angle
_geom_angle_publ_flag
C15 S1 C16 104.07(10) yes
C6 S2 C7 103.49(11) yes
C9 N1 C5 126.29(17) yes
C9 N1 H1A 116.9 ?
C5 N1 H1A 116.9 ?
C18 N2 C14 126.98(17) yes
C18 N2 H2A 116.5 ?
C14 N2 H2A 116.5 ?
C2 C1 C6 121.1(2) ?
C2 C1 H1B 119.4 ?
C6 C1 H1B 119.4 ?
C1 C2 C3 120.0(2) ?
C1 C2 H2B 120.0 ?
C3 C2 H2B 120.0 ?
C2 C3 C4 120.1(2) ?
C2 C3 H3A 119.9 ?
C4 C3 H3A 119.9 ?
C3 C4 C5 120.1(2) ?
C3 C4 H4A 119.9 ?
C5 C4 H4A 119.9 ?
C4 C5 C6 119.74(19) ?
C4 C5 N1 118.91(19) ?
C6 C5 N1 121.25(18) ?
C1 C6 C5 118.8(2) ?
C1 C6 S2 118.84(18) ?
C5 C6 S2 121.94(15) ?
C8 C7 S2 113.34(15) ?
C8 C7 H7A 108.9 ?
S2 C7 H7A 108.9 ?
C8 C7 H7B 108.9 ?
S2 C7 H7B 108.9 ?
H7A C7 H7B 107.7 ?
C9 C8 C7 112.91(18) ?
C9 C8 H8A 109.0 ?
C7 C8 H8A 109.0 ?
C9 C8 H8B 109.0 ?
C7 C8 H8B 109.0 ?
H8A C8 H8B 107.8 ?
O1 C9 N1 120.7(2) ?
O1 C9 C8 121.63(19) ?
N1 C9 C8 117.62(17) ?
C11 C10 C15 121.2(2) ?
C11 C10 H10A 119.4 ?
C15 C10 H10A 119.4 ?
C12 C11 C10 119.9(2) ?
C12 C11 H11A 120.1 ?
C10 C11 H11A 120.1 ?
C11 C12 C13 120.1(2) ?
C11 C12 H12A 119.9 ?
C13 C12 H12A 119.9 ?
C12 C13 C14 120.7(2) ?
C12 C13 H13A 119.6 ?
C14 C13 H13A 119.6 ?
C13 C14 C15 119.83(18) ?
C13 C14 N2 118.21(17) ?
C15 C14 N2 121.79(18) ?
C10 C15 C14 118.2(2) ?
C10 C15 S1 119.42(16) ?
C14 C15 S1 121.85(15) ?
C17 C16 S1 113.74(15) ?
C17 C16 H16A 108.8 ?
S1 C16 H16A 108.8 ?
C17 C16 H16B 108.8 ?
S1 C16 H16B 108.8 ?
H16A C16 H16B 107.7 ?
C18 C17 C16 113.55(18) ?
C18 C17 H17A 108.9 ?
C16 C17 H17A 108.9 ?
C18 C17 H17B 108.9 ?
C16 C17 H17B 108.9 ?
H17A C17 H17B 107.7 ?
O2 C18 N2 119.8(2) ?
O2 C18 C17 122.7(2) ?
N2 C18 C17 117.52(18) ?

loop_
_geom_bond_atom_site_label_1
_geom_bond_atom_site_label_2
_geom_bond_distance
_geom_bond_publ_flag
S1 C15 1.766(2) yes
S1 C16 1.807(2) yes
S2 C6 1.771(2) yes
S2 C7 1.805(2) yes
O1 C9 1.226(2) ?
O2 C18 1.229(3) ?
N1 C9 1.346(3) yes
N1 C5 1.411(2) yes
N1 H1A 0.8600 ?
N2 C18 1.345(3) yes
N2 C14 1.410(2) yes
N2 H2A 0.8600 ?
C1 C2 1.369(4) ?
C1 C6 1.381(3) ?
C1 H1B 0.9300 ?
C2 C3 1.373(4) ?
C2 H2B 0.9300 ?
C3 C4 1.380(3) ?
C3 H3A 0.9300 ?
C4 C5 1.384(3) ?
C4 H4A 0.9300 ?
C5 C6 1.398(3) ?
C7 C8 1.512(3) ?
C7 H7A 0.9700 ?
C7 H7B 0.9700 ?
C8 C9 1.508(3) ?
C8 H8A 0.9700 ?
C8 H8B 0.9700 ?
C10 C11 1.377(4) ?
C10 C15 1.394(3) ?
C10 H10A 0.9300 ?
C11 C12 1.371(4) ?
C11 H11A 0.9300 ?
C12 C13 1.371(3) ?
C12 H12A 0.9300 ?
C13 C14 1.388(3) ?
C13 H13A 0.9300 ?
C14 C15 1.396(3) ?
C16 C17 1.510(3) ?
C16 H16A 0.9700 ?
C16 H16B 0.9700 ?
C17 C18 1.500(3) ?
C17 H17A 0.9700 ?
C17 H17B 0.9700 ?

loop_
_geom_hbond_atom_site_label_D
_geom_hbond_atom_site_label_H
_geom_hbond_atom_site_label_A
_geom_hbond_site_symmetry_A
_geom_hbond_distance_DH
_geom_hbond_distance_HA
_geom_hbond_distance_DA
_geom_hbond_angle_DHA
N1 H1A O1 2 0.86 2.04 2.873(2) 164
N2 H2A O2 2_646 0.86 2.01 2.834(2) 161

loop_
_geom_torsion_atom_site_label_1
_geom_torsion_atom_site_label_2
_geom_torsion_atom_site_label_3
_geom_torsion_atom_site_label_4
_geom_torsion
C6 C1 C2 C3 -0.3(4)
C1 C2 C3 C4 -1.1(4)
C2 C3 C4 C5 0.5(4)
C3 C4 C5 C6 1.4(3)
C3 C4 C5 N1 177.8(2)
C9 N1 C5 C4 137.5(2)
C9 N1 C5 C6 -46.2(3)
C2 C1 C6 C5 2.2(3)
C2 C1 C6 S2 -170.72(19)
C4 C5 C6 C1 -2.7(3)
N1 C5 C6 C1 -178.98(19)
C4 C5 C6 S2 169.97(16)
N1 C5 C6 S2 -6.3(3)
C7 S2 C6 C1 -121.50(18)
C7 S2 C6 C5 65.82(19)
C6 S2 C7 C8 -32.08(19)
S2 C7 C8 C9 -48.8(2)
C5 N1 C9 O1 175.20(19)
C5 N1 C9 C8 -6.2(3)
C7 C8 C9 O1 -97.4(2)
C7 C8 C9 N1 84.0(2)
C15 C10 C11 C12 -0.9(4)
C10 C11 C12 C13 -0.1(4)
C11 C12 C13 C14 0.1(3)
C12 C13 C14 C15 0.8(3)
C12 C13 C14 N2 176.04(19)
C18 N2 C14 C13 139.3(2)
C18 N2 C14 C15 -45.5(3)
C11 C10 C15 C14 1.8(3)
C11 C10 C15 S1 -170.12(18)
C13 C14 C15 C10 -1.7(3)
N2 C14 C15 C10 -176.80(18)
C13 C14 C15 S1 170.02(15)
N2 C14 C15 S1 -5.1(3)
C16 S1 C15 C10 -124.13(18)
C16 S1 C15 C14 64.23(19)
C15 S1 C16 C17 -32.9(2)
S1 C16 C17 C18 -47.4(2)
C14 N2 C18 O2 174.25(19)
C14 N2 C18 C17 -7.7(3)
C16 C17 C18 O2 -98.6(3)
C16 C17 C18 N2 83.4(2)

loop_
_cod_related_entry_id
_cod_related_entry_database
_cod_related_entry_code
1 ChemSpider 87091
